data_7001411
loop_
_publ_author_name
'K\"ohn, Randolf D.'
'Tom\'as Laudo, Lorena'
'Pan, Zhida'
'Speiser, Fredy'
'Kociok-K\"ohn, Gabriele'

_publ_section_title
;
 Triangular tricopper(i) clusters supported by donor-substituted
 triazacyclohexanes
;
_journal_issue 23
_journal_name_full 'Dalton Transactions'
_journal_page_first 4556
_journal_page_last 4568
_journal_paper_doi 10.1039/b819268e
_journal_year 2009
_chemical_formula_moiety 'C30 H36 Cu3 F3 I3 N3 S3, C H2 Cl2'
_chemical_formula_sum 'C31 H38 Cl2 Cu3 F3 I3 N3 S3'
_chemical_formula_weight 1248.04
_chemical_name_systematic
;
?
;
_space_group_IT_number 14
_symmetry_cell_setting monoclinic
_symmetry_space_group_name_Hall '-P 2yn'
_symmetry_space_group_name_H-M 'P 1 21/n 1'
_atom_sites_solution_hydrogens geom
_atom_sites_solution_primary direct
_atom_sites_solution_secondary difmap
_audit_creation_method SHELXL-97
_cell_angle_alpha 90.00
_cell_angle_beta 98.3490(10)
_cell_angle_gamma 90.00
_cell_formula_units_Z 4
_cell_length_a 12.78690(10)
_cell_length_b 12.88420(10)
_cell_length_c 24.9879(3)
_cell_measurement_reflns_used 58852
_cell_measurement_temperature 150(2)
_cell_measurement_theta_max 30.034
_cell_measurement_theta_min 2.910
_cell_volume 4073.10(7)
_computing_cell_refinement 'HKL Scalepack (Otwinski & Minor, 1997)'
_computing_data_collection 'Collect (Nonius BV, 1997-2000)'
_computing_data_reduction
;
DENZO-SCALEPACK Z. Otwinowski and W. Minor, "
Processing of X-ray Diffraction Data Collected in Oscillation Mode ",
Methods in Enzymology, Volume 276: Macromolecular Crystallography,
part A, p.307-326, 1997,C.W. Carter, Jr. & R. M. Sweet, Eds., Academic Press.
;
_computing_molecular_graphics 'ORTEP3 for Windows - Farrugia, L. J. J. Appl. Crystallogr. 1997, 30, 565'
_computing_publication_material
;
'WinGX publication routines, Farrugia,
L. J., J. Appl. Crystallogr., 1999, 32, 837-838
;
_computing_structure_refinement
;
SHELXL97 -Program for Crystal Structure Analysis (Release 97-2).
Sheldrick, G.M., Instit\"ut f\"ur Anorganische Chemie der Universit\"at,
Tammanstrasse 4, D-3400 G\"ottingen, Germany, 1998
;
_computing_structure_solution
;
SIR97- Altomare A., Burla M.C., Camalli M., Cascarano G.L., Giacovazzo C. ,
Guagliardi A., Moliterni A.G.G., Polidori G.,Spagna R.
(1999) J. Appl. Cryst. 32, 115-119
;
_diffrn_ambient_temperature 150(2)
_diffrn_measured_fraction_theta_full 0.994
_diffrn_measured_fraction_theta_max 0.994
_diffrn_measurement_device_type 'Nonius Kappa CCD'
_diffrn_measurement_method '639 1.2 degree images with \f and \w scans'
_diffrn_radiation_monochromator graphite
_diffrn_radiation_source 'fine-focus sealed tube'
_diffrn_radiation_type MoK\a
_diffrn_radiation_wavelength 0.71073
_diffrn_reflns_av_R_equivalents 0.1269
_diffrn_reflns_av_sigmaI/netI 0.0797
_diffrn_reflns_limit_h_max 18
_diffrn_reflns_limit_h_min -18
_diffrn_reflns_limit_k_max 18
_diffrn_reflns_limit_k_min -17
_diffrn_reflns_limit_l_max 35
_diffrn_reflns_limit_l_min -35
_diffrn_reflns_number 68317
_diffrn_reflns_theta_full 30.07
_diffrn_reflns_theta_max 30.07
_diffrn_reflns_theta_min 3.58
_diffrn_standards_decay_% 0
_diffrn_standards_number 0
_exptl_absorpt_coefficient_mu 4.152
_exptl_absorpt_correction_T_max 0.6611
_exptl_absorpt_correction_T_min 0.2238
_exptl_absorpt_correction_type multi-scan
_exptl_absorpt_process_details
;
multi-scan from symmetry-related measurements
Sortav (Blessing 1995)
;
_exptl_crystal_colour colourless
_exptl_crystal_density_diffrn 2.035
_exptl_crystal_density_method 'not measured'
_exptl_crystal_description plate
_exptl_crystal_F_000 2400
_exptl_crystal_size_max 0.50
_exptl_crystal_size_mid 0.15
_exptl_crystal_size_min 0.10
_refine_diff_density_max 1.846
_refine_diff_density_min -2.078
_refine_diff_density_rms 0.209
_refine_ls_extinction_method none
_refine_ls_goodness_of_fit_ref 1.022
_refine_ls_hydrogen_treatment constr
_refine_ls_matrix_type full
_refine_ls_number_parameters 433
_refine_ls_number_reflns 11880
_refine_ls_number_restraints 0
_refine_ls_restrained_S_all 1.022
_refine_ls_R_factor_all 0.0937
_refine_ls_R_factor_gt 0.0546
_refine_ls_shift/su_max 0.000
_refine_ls_shift/su_mean 0.000
_refine_ls_structure_factor_coef Fsqd
_refine_ls_weighting_details 'calc w=1/[\s^2^(Fo^2^)+(0.0823P)^2^+0.0000P] where P=(Fo^2^+2Fc^2^)/3'
_refine_ls_weighting_scheme calc
_refine_ls_wR_factor_gt 0.1333
_refine_ls_wR_factor_ref 0.1491
_reflns_number_gt 7865
_reflns_number_total 11880
_reflns_threshold_expression >2sigma(I)
_cod_data_source_file b819268e.txt
_cod_data_source_block h08rdk3
_cod_database_code 7001411

loop_
_symmetry_equiv_pos_as_xyz
'x, y, z'
'-x+1/2, y+1/2, -z+1/2'
'-x, -y, -z'
'x-1/2, -y-1/2, z-1/2'

loop_
_atom_site_label
_atom_site_type_symbol
_atom_site_fract_x
_atom_site_fract_y
_atom_site_fract_z
_atom_site_U_iso_or_equiv
_atom_site_adp_type
_atom_site_occupancy
_atom_site_symmetry_multiplicity
_atom_site_calc_flag
_atom_site_refinement_flags
_atom_site_disorder_assembly
_atom_site_disorder_group
Cu1 Cu 0.26655(5) 0.49401(5) 0.13768(3) 0.02979(16) Uani 1 1 d . . .
Cu2 Cu 0.06982(5) 0.38555(5) 0.14003(3) 0.02966(16) Uani 1 1 d . . .
Cu3 Cu 0.19479(5) 0.45569(5) 0.24156(3) 0.03003(16) Uani 1 1 d . . .
I1 I 0.18882(3) 0.35683(3) 0.066074(16) 0.03235(11) Uani 1 1 d . . .
I2 I 0.07058(3) 0.29385(3) 0.230908(15) 0.03006(10) Uani 1 1 d . . .
I3 I 0.38791(3) 0.45316(3) 0.226199(15) 0.02926(10) Uani 1 1 d . . .
C1 C 0.1613(5) 0.6723(4) 0.1936(3) 0.0324(13) Uani 1 1 d . . .
H1A H 0.2329 0.6849 0.2135 0.039 Uiso 1 1 calc R . .
H1B H 0.1230 0.7393 0.1904 0.039 Uiso 1 1 calc R . .
N1 N 0.1702(4) 0.6329(3) 0.1394(2) 0.0309(11) Uani 1 1 d . . .
C11 C 0.2242(6) 0.7154(5) 0.1134(3) 0.0453(17) Uani 1 1 d . . .
H11A H 0.2781 0.7469 0.1411 0.054 Uiso 1 1 calc R . .
H11B H 0.1718 0.7701 0.1010 0.054 Uiso 1 1 calc R . .
C12 C 0.2764(5) 0.6840(5) 0.0672(3) 0.0474(17) Uani 1 1 d . . .
H12A H 0.3102 0.7460 0.0537 0.057 Uiso 1 1 calc R . .
H12B H 0.2214 0.6598 0.0378 0.057 Uiso 1 1 calc R . .
S1 S 0.37361(12) 0.58501(13) 0.08048(7) 0.0396(4) Uani 1 1 d . . .
C13 C 0.4808(5) 0.6434(5) 0.1270(3) 0.0429(15) Uani 1 1 d . . .
H13A H 0.4510 0.6718 0.1584 0.052 Uiso 1 1 calc R . .
H13B H 0.5316 0.5882 0.1406 0.052 Uiso 1 1 calc R . .
C14 C 0.5395(5) 0.7276(5) 0.1034(3) 0.0390(14) Uani 1 1 d . . .
C15 C 0.5158(6) 0.8323(6) 0.1100(3) 0.0541(19) Uani 1 1 d . . .
H15 H 0.4595 0.8514 0.1290 0.065 Uiso 1 1 calc R . .
C16 C 0.5740(7) 0.9073(6) 0.0890(4) 0.069(3) Uani 1 1 d . . .
H16 H 0.5575 0.9782 0.0941 0.083 Uiso 1 1 calc R . .
C17 C 0.6558(6) 0.8832(7) 0.0609(3) 0.057(2) Uani 1 1 d . . .
H17 H 0.6946 0.9365 0.0464 0.068 Uiso 1 1 calc R . .
C18 C 0.6802(5) 0.7801(7) 0.0542(3) 0.052(2) Uani 1 1 d . . .
H18 H 0.7368 0.7614 0.0354 0.062 Uiso 1 1 calc R . .
C19 C 0.6225(5) 0.7060(5) 0.0747(3) 0.0405(15) Uani 1 1 d . . .
F1 F 0.6468(3) 0.6053(4) 0.0681(2) 0.0648(12) Uani 1 1 d . . .
C2 C 0.0613(5) 0.6168(5) 0.1104(3) 0.0415(15) Uani 1 1 d . . .
H2A H 0.0233 0.6839 0.1067 0.050 Uiso 1 1 calc R . .
H2B H 0.0648 0.5894 0.0737 0.050 Uiso 1 1 calc R . .
N2 N 0.0035(3) 0.5425(4) 0.1407(2) 0.0342(12) Uani 1 1 d . . .
C21 C -0.1102(5) 0.5353(6) 0.1156(4) 0.058(2) Uani 1 1 d . . .
H21A H -0.1528 0.5149 0.1439 0.069 Uiso 1 1 calc R . .
H21B H -0.1341 0.6051 0.1025 0.069 Uiso 1 1 calc R . .
C22 C -0.1319(6) 0.4617(6) 0.0703(3) 0.058(2) Uani 1 1 d . . .
H22A H -0.0958 0.4868 0.0403 0.069 Uiso 1 1 calc R . .
H22B H -0.2089 0.4623 0.0573 0.069 Uiso 1 1 calc R . .
S2 S -0.09175(12) 0.32962(13) 0.08535(7) 0.0370(3) Uani 1 1 d . . .
C23 C -0.1774(5) 0.2794(7) 0.1302(3) 0.054(2) Uani 1 1 d . . .
H23A H -0.1527 0.2091 0.1421 0.065 Uiso 1 1 calc R . .
H23B H -0.1712 0.3241 0.1628 0.065 Uiso 1 1 calc R . .
C24 C -0.2911(5) 0.2729(6) 0.1063(3) 0.0399(15) Uani 1 1 d . . .
C25 C -0.3283(5) 0.2000(5) 0.0668(3) 0.0459(17) Uani 1 1 d . . .
H25 H -0.2794 0.1538 0.0541 0.055 Uiso 1 1 calc R . .
C26 C -0.4337(5) 0.1929(6) 0.0456(3) 0.0500(18) Uani 1 1 d . . .
H26 H -0.4565 0.1441 0.0178 0.060 Uiso 1 1 calc R . .
C27 C -0.5054(5) 0.2572(6) 0.0648(3) 0.0489(17) Uani 1 1 d . . .
H27 H -0.5784 0.2510 0.0511 0.059 Uiso 1 1 calc R . .
C28 C -0.4735(5) 0.3288(7) 0.1029(4) 0.060(2) Uani 1 1 d . . .
H28 H -0.5230 0.3743 0.1156 0.072 Uiso 1 1 calc R . .
C29 C -0.3676(6) 0.3347(7) 0.1231(4) 0.063(2) Uani 1 1 d . . .
F2 F -0.3358(5) 0.4097(6) 0.1593(3) 0.129(3) Uani 1 1 d . . .
C3 C -0.0014(4) 0.5822(5) 0.1947(3) 0.0350(14) Uani 1 1 d . . .
H3A H -0.0396 0.5322 0.2149 0.042 Uiso 1 1 calc R . .
H3B H -0.0409 0.6486 0.1921 0.042 Uiso 1 1 calc R . .
N3 N 0.1053(4) 0.5990(3) 0.2240(2) 0.0302(10) Uani 1 1 d . . .
C31 C 0.0992(6) 0.6498(5) 0.2779(3) 0.0424(16) Uani 1 1 d . . .
H31A H 0.1659 0.6877 0.2898 0.051 Uiso 1 1 calc R . .
H31B H 0.0410 0.7011 0.2736 0.051 Uiso 1 1 calc R . .
C32 C 0.0811(5) 0.5729(5) 0.3212(3) 0.0460(16) Uani 1 1 d . . .
H32A H 0.0158 0.5330 0.3089 0.055 Uiso 1 1 calc R . .
H32B H 0.0709 0.6108 0.3545 0.055 Uiso 1 1 calc R . .
S3 S 0.19057(12) 0.48404(13) 0.33631(7) 0.0394(4) Uani 1 1 d . . .
C33 C 0.2989(6) 0.5674(5) 0.3687(3) 0.0487(18) Uani 1 1 d . . .
H33A H 0.3316 0.6051 0.3409 0.058 Uiso 1 1 calc R . .
H33B H 0.2712 0.6191 0.3924 0.058 Uiso 1 1 calc R . .
C34 C 0.3790(5) 0.4997(4) 0.4013(2) 0.0327(13) Uani 1 1 d . . .
C35 C 0.4733(5) 0.4733(5) 0.3830(3) 0.0450(16) Uani 1 1 d . . .
H35 H 0.4886 0.4997 0.3495 0.054 Uiso 1 1 calc R . .
C36 C 0.5444(6) 0.4086(7) 0.4137(3) 0.058(2) Uani 1 1 d . . .
H36 H 0.6089 0.3916 0.4011 0.069 Uiso 1 1 calc R . .
C37 C 0.5239(6) 0.3683(5) 0.4623(4) 0.058(2) Uani 1 1 d . . .
H37 H 0.5736 0.3237 0.4828 0.069 Uiso 1 1 calc R . .
C38 C 0.4324(6) 0.3928(5) 0.4802(3) 0.0449(17) Uani 1 1 d . . .
H38 H 0.4169 0.3648 0.5133 0.054 Uiso 1 1 calc R . .
C39 C 0.3622(5) 0.4579(5) 0.4507(3) 0.0369(14) Uani 1 1 d . . .
F3 F 0.2713(3) 0.4822(4) 0.46885(18) 0.0604(11) Uani 1 1 d . . .
C40 C -0.3275(11) 0.5829(11) 0.2557(6) 0.126(5) Uani 1 1 d . . .
H40A H -0.3906 0.6104 0.2697 0.151 Uiso 1 1 calc R . .
H40B H -0.3519 0.5333 0.2263 0.151 Uiso 1 1 calc R . .
Cl1 Cl -0.2617(4) 0.6838(6) 0.2300(2) 0.208(3) Uani 1 1 d . . .
Cl2 Cl -0.2529(4) 0.5221(5) 0.3042(3) 0.222(3) Uani 1 1 d . . .

loop_
_atom_site_aniso_label
_atom_site_aniso_U_11
_atom_site_aniso_U_22
_atom_site_aniso_U_33
_atom_site_aniso_U_23
_atom_site_aniso_U_13
_atom_site_aniso_U_12
Cu1 0.0290(3) 0.0262(4) 0.0334(4) 0.0008(3) 0.0018(3) -0.0004(3)
Cu2 0.0273(3) 0.0297(4) 0.0323(4) 0.0027(3) 0.0055(3) 0.0030(3)
Cu3 0.0273(3) 0.0254(3) 0.0372(4) 0.0006(3) 0.0040(3) 0.0000(3)
I1 0.03178(19) 0.0345(2) 0.0321(2) -0.00847(16) 0.00926(15) -0.00500(14)
I2 0.02857(18) 0.0285(2) 0.0318(2) 0.00526(15) -0.00019(14) -0.00550(13)
I3 0.02492(17) 0.0302(2) 0.0321(2) 0.00247(15) 0.00211(14) 0.00121(13)
C1 0.039(3) 0.014(2) 0.045(4) -0.001(2) 0.008(3) -0.001(2)
N1 0.035(2) 0.023(2) 0.035(3) 0.005(2) 0.006(2) 0.0001(18)
C11 0.054(4) 0.026(3) 0.059(5) 0.016(3) 0.020(3) 0.001(3)
C12 0.049(4) 0.044(4) 0.049(4) 0.019(3) 0.008(3) -0.001(3)
S1 0.0371(8) 0.0470(9) 0.0357(9) 0.0022(7) 0.0084(7) -0.0085(7)
C13 0.037(3) 0.060(4) 0.031(3) 0.002(3) 0.006(3) -0.013(3)
C14 0.037(3) 0.045(4) 0.034(3) -0.007(3) 0.005(3) -0.012(3)
C15 0.058(4) 0.053(4) 0.057(5) -0.019(4) 0.030(4) -0.016(3)
C16 0.089(6) 0.046(4) 0.080(7) -0.021(4) 0.040(5) -0.032(4)
C17 0.055(4) 0.066(5) 0.051(5) 0.000(4) 0.012(4) -0.028(4)
C18 0.035(3) 0.086(6) 0.037(4) -0.019(4) 0.014(3) -0.022(3)
C19 0.029(3) 0.053(4) 0.038(4) -0.007(3) 0.002(3) -0.003(3)
F1 0.045(2) 0.068(3) 0.084(4) -0.011(3) 0.019(2) 0.013(2)
C2 0.051(4) 0.030(3) 0.040(4) 0.001(3) -0.003(3) 0.013(3)
N2 0.026(2) 0.025(2) 0.049(3) 0.003(2) -0.005(2) 0.0042(18)
C21 0.031(3) 0.058(5) 0.078(6) -0.005(4) -0.015(4) 0.011(3)
C22 0.047(4) 0.061(5) 0.056(5) 0.000(4) -0.022(4) 0.003(3)
S2 0.0325(7) 0.0417(8) 0.0353(9) -0.0030(7) 0.0003(6) -0.0075(6)
C23 0.034(3) 0.085(6) 0.043(4) 0.017(4) 0.002(3) -0.010(3)
C24 0.029(3) 0.061(4) 0.030(3) 0.008(3) 0.006(2) -0.003(3)
C25 0.031(3) 0.047(4) 0.063(5) 0.002(3) 0.017(3) -0.002(3)
C26 0.046(4) 0.067(5) 0.038(4) -0.010(3) 0.011(3) -0.023(3)
C27 0.028(3) 0.078(5) 0.041(4) 0.004(4) 0.004(3) 0.003(3)
C28 0.028(3) 0.081(5) 0.074(6) -0.010(5) 0.016(3) 0.003(3)
C29 0.045(4) 0.083(6) 0.063(6) -0.028(5) 0.013(4) -0.008(4)
F2 0.087(4) 0.165(6) 0.139(6) -0.086(6) 0.028(4) -0.019(4)
C3 0.025(3) 0.031(3) 0.050(4) 0.004(3) 0.010(3) 0.008(2)
N3 0.034(2) 0.024(2) 0.034(3) 0.004(2) 0.008(2) 0.0026(19)
C31 0.061(4) 0.025(3) 0.043(4) -0.008(3) 0.017(3) 0.006(3)
C32 0.044(4) 0.045(4) 0.050(4) -0.009(3) 0.012(3) 0.002(3)
S3 0.0346(8) 0.0517(10) 0.0312(8) -0.0013(7) 0.0027(6) -0.0030(7)
C33 0.071(5) 0.028(3) 0.041(4) -0.004(3) -0.013(3) -0.002(3)
C34 0.042(3) 0.026(3) 0.027(3) -0.004(2) -0.007(2) -0.008(2)
C35 0.041(3) 0.058(4) 0.036(4) -0.009(3) 0.006(3) -0.014(3)
C36 0.041(4) 0.073(5) 0.056(5) -0.021(4) -0.004(3) -0.002(4)
C37 0.058(5) 0.041(4) 0.064(6) -0.007(4) -0.025(4) 0.009(3)
C38 0.065(5) 0.030(3) 0.035(4) 0.004(3) -0.006(3) -0.013(3)
C39 0.048(4) 0.029(3) 0.032(3) -0.008(3) 0.002(3) -0.010(3)
F3 0.053(2) 0.083(3) 0.048(3) -0.011(2) 0.017(2) -0.002(2)
C40 0.105(10) 0.136(11) 0.130(12) -0.061(10) -0.002(9) 0.016(9)
Cl1 0.109(3) 0.388(9) 0.134(4) -0.014(5) 0.039(3) 0.069(4)
Cl2 0.175(5) 0.225(6) 0.239(7) -0.058(5) -0.064(5) 0.077(4)

loop_
_atom_type_symbol
_atom_type_description
_atom_type_scat_dispersion_real
_atom_type_scat_dispersion_imag
_atom_type_scat_source
C C 0.0033 0.0016 'International Tables Vol C Tables 4.2.6.8 and 6.1.1.4'
H H 0.0000 0.0000 'International Tables Vol C Tables 4.2.6.8 and 6.1.1.4'
N N 0.0061 0.0033 'International Tables Vol C Tables 4.2.6.8 and 6.1.1.4'
F F 0.0171 0.0103 'International Tables Vol C Tables 4.2.6.8 and 6.1.1.4'
S S 0.1246 0.1234 'International Tables Vol C Tables 4.2.6.8 and 6.1.1.4'
I I -0.4742 1.8119 'International Tables Vol C Tables 4.2.6.8 and 6.1.1.4'
Cu Cu 0.3201 1.2651 'International Tables Vol C Tables 4.2.6.8 and 6.1.1.4'
Cl Cl 0.1484 0.1585 'International Tables Vol C Tables 4.2.6.8 and 6.1.1.4'

loop_
_geom_angle_atom_site_label_1
_geom_angle_atom_site_label_2
_geom_angle_atom_site_label_3
_geom_angle
_geom_angle_site_symmetry_1
_geom_angle_site_symmetry_3
_geom_angle_publ_flag
N1 Cu1 S1 89.08(13) . . ?
N1 Cu1 I3 115.15(13) . . ?
S1 Cu1 I3 106.58(5) . . ?
N1 Cu1 I1 114.22(13) . . ?
S1 Cu1 I1 96.61(5) . . ?
I3 Cu1 I1 125.12(3) . . ?
N1 Cu1 Cu2 84.25(12) . . ?
S1 Cu1 Cu2 144.69(5) . . ?
I3 Cu1 Cu2 107.64(3) . . ?
I1 Cu1 Cu2 55.88(2) . . ?
N1 Cu1 Cu3 82.49(13) . . ?
S1 Cu1 Cu3 152.25(5) . . ?
I3 Cu1 Cu3 55.06(2) . . ?
I1 Cu1 Cu3 110.98(3) . . ?
Cu2 Cu1 Cu3 60.81(2) . . ?
N2 Cu2 S2 88.83(13) . . ?
N2 Cu2 I2 111.72(15) . . ?
S2 Cu2 I2 104.89(5) . . ?
N2 Cu2 I1 113.96(15) . . ?
S2 Cu2 I1 95.55(5) . . ?
I2 Cu2 I1 129.91(3) . . ?
N2 Cu2 Cu1 83.86(12) . . ?
S2 Cu2 Cu1 144.04(5) . . ?
I2 Cu2 Cu1 110.53(3) . . ?
I1 Cu2 Cu1 56.59(2) . . ?
N2 Cu2 Cu3 82.64(13) . . ?
S2 Cu2 Cu3 153.33(5) . . ?
I2 Cu2 Cu3 56.23(2) . . ?
I1 Cu2 Cu3 111.01(3) . . ?
Cu1 Cu2 Cu3 60.14(2) . . ?
N3 Cu3 S3 89.04(14) . . ?
N3 Cu3 I3 118.08(13) . . ?
S3 Cu3 I3 108.09(4) . . ?
N3 Cu3 I2 111.20(13) . . ?
S3 Cu3 I2 96.97(5) . . ?
I3 Cu3 I2 124.16(3) . . ?
N3 Cu3 Cu1 84.35(13) . . ?
S3 Cu3 Cu1 154.87(5) . . ?
I3 Cu3 Cu1 55.43(2) . . ?
I2 Cu3 Cu1 108.03(3) . . ?
N3 Cu3 Cu2 83.29(13) . . ?
S3 Cu3 Cu2 144.11(5) . . ?
I3 Cu3 Cu2 106.43(3) . . ?
I2 Cu3 Cu2 54.53(2) . . ?
Cu1 Cu3 Cu2 59.05(2) . . ?
Cu2 I1 Cu1 67.52(2) . . ?
Cu2 I2 Cu3 69.24(2) . . ?
Cu3 I3 Cu1 69.51(2) . . ?
N3 C1 N1 111.4(4) . . ?
N3 C1 H1A 109.3 . . ?
N1 C1 H1A 109.3 . . ?
N3 C1 H1B 109.3 . . ?
N1 C1 H1B 109.3 . . ?
H1A C1 H1B 108.0 . . ?
C1 N1 C11 105.2(5) . . ?
C1 N1 C2 107.8(5) . . ?
C11 N1 C2 110.6(5) . . ?
C1 N1 Cu1 115.0(3) . . ?
C11 N1 Cu1 106.4(4) . . ?
C2 N1 Cu1 111.6(3) . . ?
N1 C11 C12 116.3(5) . . ?
N1 C11 H11A 108.2 . . ?
C12 C11 H11A 108.2 . . ?
N1 C11 H11B 108.2 . . ?
C12 C11 H11B 108.2 . . ?
H11A C11 H11B 107.4 . . ?
C11 C12 S1 115.7(5) . . ?
C11 C12 H12A 108.3 . . ?
S1 C12 H12A 108.3 . . ?
C11 C12 H12B 108.3 . . ?
S1 C12 H12B 108.3 . . ?
H12A C12 H12B 107.4 . . ?
C12 S1 C13 105.3(3) . . ?
C12 S1 Cu1 91.0(2) . . ?
C13 S1 Cu1 105.1(2) . . ?
C14 C13 S1 115.1(5) . . ?
C14 C13 H13A 108.5 . . ?
S1 C13 H13A 108.5 . . ?
C14 C13 H13B 108.5 . . ?
S1 C13 H13B 108.5 . . ?
H13A C13 H13B 107.5 . . ?
C19 C14 C15 116.6(6) . . ?
C19 C14 C13 121.6(6) . . ?
C15 C14 C13 121.8(6) . . ?
C16 C15 C14 119.8(7) . . ?
C16 C15 H15 120.1 . . ?
C14 C15 H15 120.1 . . ?
C15 C16 C17 122.1(8) . . ?
C15 C16 H16 119.0 . . ?
C17 C16 H16 119.0 . . ?
C16 C17 C18 118.7(7) . . ?
C16 C17 H17 120.6 . . ?
C18 C17 H17 120.6 . . ?
C19 C18 C17 119.3(7) . . ?
C19 C18 H18 120.4 . . ?
C17 C18 H18 120.4 . . ?
F1 C19 C18 119.0(6) . . ?
F1 C19 C14 117.4(6) . . ?
C18 C19 C14 123.5(7) . . ?
N2 C2 N1 110.0(5) . . ?
N2 C2 H2A 109.7 . . ?
N1 C2 H2A 109.7 . . ?
N2 C2 H2B 109.7 . . ?
N1 C2 H2B 109.7 . . ?
H2A C2 H2B 108.2 . . ?
C3 N2 C2 109.8(5) . . ?
C3 N2 C21 104.0(5) . . ?
C2 N2 C21 110.5(5) . . ?
C3 N2 Cu2 113.6(4) . . ?
C2 N2 Cu2 111.6(4) . . ?
C21 N2 Cu2 107.0(4) . . ?
C22 C21 N2 115.2(6) . . ?
C22 C21 H21A 108.5 . . ?
N2 C21 H21A 108.5 . . ?
C22 C21 H21B 108.5 . . ?
N2 C21 H21B 108.5 . . ?
H21A C21 H21B 107.5 . . ?
C21 C22 S2 115.5(6) . . ?
C21 C22 H22A 108.4 . . ?
S2 C22 H22A 108.4 . . ?
C21 C22 H22B 108.4 . . ?
S2 C22 H22B 108.4 . . ?
H22A C22 H22B 107.5 . . ?
C23 S2 C22 106.8(4) . . ?
C23 S2 Cu2 107.6(2) . . ?
C22 S2 Cu2 91.8(2) . . ?
C24 C23 S2 114.6(5) . . ?
C24 C23 H23A 108.6 . . ?
S2 C23 H23A 108.6 . . ?
C24 C23 H23B 108.6 . . ?
S2 C23 H23B 108.6 . . ?
H23A C23 H23B 107.6 . . ?
C29 C24 C25 115.0(6) . . ?
C29 C24 C23 122.7(7) . . ?
C25 C24 C23 122.2(6) . . ?
C26 C25 C24 122.1(6) . . ?
C26 C25 H25 119.0 . . ?
C24 C25 H25 119.0 . . ?
C27 C26 C25 119.4(7) . . ?
C27 C26 H26 120.3 . . ?
C25 C26 H26 120.3 . . ?
C28 C27 C26 120.8(6) . . ?
C28 C27 H27 119.6 . . ?
C26 C27 H27 119.6 . . ?
C27 C28 C29 118.5(7) . . ?
C27 C28 H28 120.7 . . ?
C29 C28 H28 120.7 . . ?
F2 C29 C24 117.5(7) . . ?
F2 C29 C28 118.1(7) . . ?
C24 C29 C28 124.2(7) . . ?
N2 C3 N3 110.7(4) . . ?
N2 C3 H3A 109.5 . . ?
N3 C3 H3A 109.5 . . ?
N2 C3 H3B 109.5 . . ?
N3 C3 H3B 109.5 . . ?
H3A C3 H3B 108.1 . . ?
C1 N3 C3 109.0(5) . . ?
C1 N3 C31 106.1(5) . . ?
C3 N3 C31 110.1(5) . . ?
C1 N3 Cu3 111.6(3) . . ?
C3 N3 Cu3 113.5(3) . . ?
C31 N3 Cu3 106.3(4) . . ?
C32 C31 N3 112.8(5) . . ?
C32 C31 H31A 109.0 . . ?
N3 C31 H31A 109.0 . . ?
C32 C31 H31B 109.0 . . ?
N3 C31 H31B 109.0 . . ?
H31A C31 H31B 107.8 . . ?
C31 C32 S3 111.8(5) . . ?
C31 C32 H32A 109.3 . . ?
S3 C32 H32A 109.3 . . ?
C31 C32 H32B 109.3 . . ?
S3 C32 H32B 109.3 . . ?
H32A C32 H32B 107.9 . . ?
C32 S3 C33 103.5(3) . . ?
C32 S3 Cu3 91.0(2) . . ?
C33 S3 Cu3 113.5(3) . . ?
C34 C33 S3 108.1(4) . . ?
C34 C33 H33A 110.1 . . ?
S3 C33 H33A 110.1 . . ?
C34 C33 H33B 110.1 . . ?
S3 C33 H33B 110.1 . . ?
H33A C33 H33B 108.4 . . ?
C39 C34 C35 116.8(6) . . ?
C39 C34 C33 121.9(6) . . ?
C35 C34 C33 121.4(6) . . ?
C36 C35 C34 119.7(7) . . ?
C36 C35 H35 120.1 . . ?
C34 C35 H35 120.1 . . ?
C37 C36 C35 121.4(7) . . ?
C37 C36 H36 119.3 . . ?
C35 C36 H36 119.3 . . ?
C38 C37 C36 119.2(7) . . ?
C38 C37 H37 120.4 . . ?
C36 C37 H37 120.4 . . ?
C37 C38 C39 119.9(7) . . ?
C37 C38 H38 120.0 . . ?
C39 C38 H38 120.0 . . ?
F3 C39 C38 119.6(6) . . ?
F3 C39 C34 117.5(6) . . ?
C38 C39 C34 122.9(6) . . ?
Cl2 C40 Cl1 112.0(8) . . ?
Cl2 C40 H40A 109.2 . . ?
Cl1 C40 H40A 109.2 . . ?
Cl2 C40 H40B 109.2 . . ?
Cl1 C40 H40B 109.2 . . ?
H40A C40 H40B 107.9 . . ?

loop_
_geom_bond_atom_site_label_1
_geom_bond_atom_site_label_2
_geom_bond_distance
_geom_bond_site_symmetry_2
_geom_bond_publ_flag
Cu1 N1 2.177(5) . ?
Cu1 S1 2.4206(17) . ?
Cu1 I3 2.5654(8) . ?
Cu1 I1 2.6070(8) . ?
Cu1 Cu2 2.8857(9) . ?
Cu1 Cu3 2.9182(11) . ?
Cu2 N2 2.194(4) . ?
Cu2 S2 2.4155(16) . ?
Cu2 I2 2.5585(8) . ?
Cu2 I1 2.5854(8) . ?
Cu2 Cu3 2.9375(10) . ?
Cu3 N3 2.183(4) . ?
Cu3 S3 2.4039(18) . ?
Cu3 I3 2.5537(8) . ?
Cu3 I2 2.6112(7) . ?
C1 N3 1.463(7) . ?
C1 N1 1.465(8) . ?
C1 H1A 0.9900 . ?
C1 H1B 0.9900 . ?
N1 C11 1.470(7) . ?
N1 C2 1.487(8) . ?
C11 C12 1.473(10) . ?
C11 H11A 0.9900 . ?
C11 H11B 0.9900 . ?
C12 S1 1.779(7) . ?
C12 H12A 0.9900 . ?
C12 H12B 0.9900 . ?
S1 C13 1.825(6) . ?
C13 C14 1.488(9) . ?
C13 H13A 0.9900 . ?
C13 H13B 0.9900 . ?
C14 C19 1.394(9) . ?
C14 C15 1.397(10) . ?
C15 C16 1.370(10) . ?
C15 H15 0.9500 . ?
C16 C17 1.377(11) . ?
C16 H16 0.9500 . ?
C17 C18 1.381(11) . ?
C17 H17 0.9500 . ?
C18 C19 1.351(9) . ?
C18 H18 0.9500 . ?
C19 F1 1.349(8) . ?
C2 N2 1.483(8) . ?
C2 H2A 0.9900 . ?
C2 H2B 0.9900 . ?
N2 C3 1.453(8) . ?
N2 C21 1.500(7) . ?
C21 C22 1.471(11) . ?
C21 H21A 0.9900 . ?
C21 H21B 0.9900 . ?
C22 S2 1.802(7) . ?
C22 H22A 0.9900 . ?
C22 H22B 0.9900 . ?
S2 C23 1.799(7) . ?
C23 C24 1.492(8) . ?
C23 H23A 0.9900 . ?
C23 H23B 0.9900 . ?
C24 C29 1.373(10) . ?
C24 C25 1.395(10) . ?
C25 C26 1.378(9) . ?
C25 H25 0.9500 . ?
C26 C27 1.373(10) . ?
C26 H26 0.9500 . ?
C27 C28 1.345(11) . ?
C27 H27 0.9500 . ?
C28 C29 1.377(10) . ?
C28 H28 0.9500 . ?
C29 F2 1.346(10) . ?
C3 N3 1.467(7) . ?
C3 H3A 0.9900 . ?
C3 H3B 0.9900 . ?
N3 C31 1.510(8) . ?
C31 C32 1.508(10) . ?
C31 H31A 0.9900 . ?
C31 H31B 0.9900 . ?
C32 S3 1.805(7) . ?
C32 H32A 0.9900 . ?
C32 H32B 0.9900 . ?
S3 C33 1.845(6) . ?
C33 C34 1.494(8) . ?
C33 H33A 0.9900 . ?
C33 H33B 0.9900 . ?
C34 C39 1.391(9) . ?
C34 C35 1.393(9) . ?
C35 C36 1.381(10) . ?
C35 H35 0.9500 . ?
C36 C37 1.381(12) . ?
C36 H36 0.9500 . ?
C37 C38 1.350(11) . ?
C37 H37 0.9500 . ?
C38 C39 1.364(9) . ?
C38 H38 0.9500 . ?
C39 F3 1.345(7) . ?
C40 Cl2 1.630(15) . ?
C40 Cl1 1.723(16) . ?
C40 H40A 0.9900 . ?
C40 H40B 0.9900 . ?
